data_1530623
loop_
_publ_author_name
'Pushcharovskii, D.Yu.'
'Dago, A.M.'
'Belov, N.V.'
'Pobedimskaya, E.A.'

_publ_section_title
;
 Crystal structure of erbium germanogermanate Er4 Ge3 O9 ((O H), F)6.
 Crystal-chemical features of the structural type Tr4 (Ge(VI) Ge2(IV) O9)
 ((O H), F)6 (Tr=Er-Lu)
;
_journal_name_full 'Doklady Akademii Nauk SSSR'
_journal_page_first 354
_journal_page_last 357
_journal_volume 251
_journal_year 1980
_chemical_formula_sum 'Er4 Ge3 H6 O15'
_chemical_name_systematic 'Er4 Ge3 O9 (O H)6'
_space_group_IT_number 63
_symmetry_space_group_name_Hall '-C 2c 2'
_symmetry_space_group_name_H-M 'C m c m'
_cell_angle_alpha 90
_cell_angle_beta 90
_cell_angle_gamma 90
_cell_formula_units_Z 4
_cell_length_a 14.927
_cell_length_b 10.732
_cell_length_c 7.047
_cell_volume 1128.905
_citation_journal_id_ASTM DANKAS
_cod_data_source_file Pushcharovskii_DANKAS_1980_572.cif
_cod_data_source_block H6Er4Ge3O15
_cod_original_formula_sum 'H6 Er4 Ge3 O15'
_cod_database_code 1530623

loop_
_symmetry_equiv_pos_as_xyz
x,y,z
-x,-y,z+1/2
x,-y,-z
-x,y,-z+1/2
-x,-y,-z
x,y,-z-1/2
-x,y,z
x,-y,z-1/2
x+1/2,y+1/2,z
-x+1/2,-y+1/2,z+1/2
x+1/2,-y+1/2,-z
-x+1/2,y+1/2,-z+1/2
-x+1/2,-y+1/2,-z
x+1/2,y+1/2,-z-1/2
-x+1/2,y+1/2,z
x+1/2,-y+1/2,z-1/2

loop_
_atom_site_label
_atom_site_type_symbol
_atom_site_fract_x
_atom_site_fract_y
_atom_site_fract_z
_atom_site_occupancy
_atom_site_U_iso_or_equiv
O4 O-2 0 0.441 0.75 1 0.0
O6 O-2 0 0.195 0.75 1 0.0
Er2 Er+3 0.1451 0.0636 0.25 1 0.0
O2 O-2 0.217 0.252 0.25 1 0.0
Ge2 Ge+4 0.1553 0.3828 0.25 1 0.0
O5 O-2 0.143 0.115 0.563 1 0.0
Er1 Er+3 0.3708 0.208 0.25 1 0.0
Ge1 Ge+4 0 0.5 0.5 1 0.0
O1 O-2 0.088 0.377 0.461 1 0.0
O3 O-2 0.29 0.021 0.25 1 0.0
O7 O-2 0 0.11 0.25 1 0.0
